data_4501772
loop_
_publ_author_name
'Lee, Tu'
'Peng, Jen Fan'

_publ_section_title
;
 Photoluminescence and Crystal Structures of Chiro-Optical
 1,1&#x2032;-Bi-2-naphthol Crystals and Their Inclusion Compounds with
 Dimethyl Sulfoxide
;
_journal_issue 8
_journal_name_full 'Crystal Growth &amp; Design'
_journal_page_first 3547
_journal_paper_doi 10.1021/cg1004648
_journal_volume 10
_journal_year 2010
_chemical_formula_sum 'C24 H26 O4 S2'
_chemical_formula_weight 442.570
_space_group_IT_number 96
_symmetry_Int_Tables_number 96
_symmetry_space_group_name_Hall 'P 4nw 2abw'
_symmetry_space_group_name_H-M 'P 43 21 2'
_audit_creation_date 2010-03-08
_audit_creation_method SHELXL-97
_audit_update_record 2010-03-08
_cell_angle_alpha 90.000
_cell_angle_beta 90.000
_cell_angle_gamma 90.000
_cell_formula_units_Z 4
_cell_length_a 8.7358(2)
_cell_length_b 8.7358(2)
_cell_length_c 30.2334(7)
_cell_volume 2307.24(9)
_refine_ls_R_factor_all 0.115
_cod_data_source_file cg1004648_si_006.cif
_cod_data_source_block 091212_0m
_cod_original_cell_volume 2307.2(1)
_cod_original_sg_symbol_Hall P_4nw_2abw
_cod_database_code 4501772

loop_
_symmetry_equiv_pos_site_id
_symmetry_equiv_pos_as_xyz
1 x,y,z
2 0.500-y,0.500+x,0.750+z
3 -x,-y,0.500+z
4 0.500+y,0.500-x,0.250+z
5 0.500+x,0.500-y,0.250-z
6 0.500-x,0.500+y,0.750-z
7 y,x,-z
8 -y,-x,0.500-z

loop_
_atom_site_aniso_label
_atom_site_aniso_U_11
_atom_site_aniso_U_22
_atom_site_aniso_U_33
_atom_site_aniso_U_12
_atom_site_aniso_U_13
_atom_site_aniso_U_23
C1 0.076(3) 0.067(2) 0.064(2) -0.003(2) 0.0131(19) -0.0043(17)
C2 0.088(3) 0.087(3) 0.066(2) -0.004(3) 0.025(2) -0.013(2)
C3 0.077(3) 0.087(3) 0.082(3) 0.005(3) 0.015(2) -0.028(3)
C4 0.069(3) 0.071(3) 0.070(2) 0.003(2) -0.0039(19) -0.0146(19)
C5 0.106(4) 0.079(3) 0.104(4) 0.023(3) 0.014(3) -0.019(3)
C6 0.144(6) 0.066(3) 0.111(4) 0.019(3) -0.001(4) 0.008(3)
C7 0.130(5) 0.080(4) 0.080(3) 0.012(3) 0.002(3) 0.014(3)
C8 0.082(3) 0.069(3) 0.069(2) 0.005(2) 0.000(2) 0.000(2)
C9 0.061(2) 0.061(2) 0.0624(19) -0.0013(17) -0.0077(17) -0.0091(18)
C10 0.055(2) 0.055(2) 0.0608(18) -0.0002(16) 0.0038(16) -0.0053(15)
O1 0.131(3) 0.068(2) 0.095(2) 0.008(2) 0.049(2) 0.0126(17)
S1 0.1206(17) 0.0821(12) 0.0931(12) -0.0044(10) -0.0265(11) 0.0030(9)
O2 0.101(6) 0.152(7) 0.151(4) -0.023(5) -0.047(5) 0.082(6)
C11 0.121(9) 0.29(2) 0.166(17) 0.058(12) -0.031(9) -0.010(17)
C12 0.209(9) 0.194(9) 0.205(8) 0.003(7) -0.029(6) 0.046(7)
S1' 0.1206(17) 0.0821(12) 0.0931(12) -0.0044(10) -0.0265(11) 0.0030(9)
O2' 0.101(6) 0.152(7) 0.151(4) -0.023(5) -0.047(5) 0.082(6)
C11' 0.121(9) 0.29(2) 0.166(17) 0.058(12) -0.031(9) -0.010(17)
C12' 0.209(9) 0.194(9) 0.205(8) 0.003(7) -0.029(6) 0.046(7)

loop_
_atom_site_label
_atom_site_type_symbol
_atom_site_fract_x
_atom_site_fract_y
_atom_site_fract_z
_atom_site_occupancy
_atom_site_symmetry_multiplicity
_atom_site_Wyckoff_symbol
_atom_site_calc_flag
_atom_site_thermal_displace_type
_atom_site_U_iso_or_equiv
C1 C 0.5887(6) 0.6772(5) 0.0540(1) 1.000 8 b d Uani 0.0687(11)
C2 C 0.4949(7) 0.7663(6) 0.0826(2) 1.000 8 b d Uani 0.0805(13)
H2 H 0.4592 0.7235 0.1088 1.000 8 b calc Uiso 0.09700
C3 C 0.4575(6) 0.9091(6) 0.0726(2) 1.000 8 b d Uani 0.0822(14)
H3 H 0.3948 0.9639 0.0917 1.000 8 b calc Uiso 0.09900
C4 C 0.5112(6) 0.9803(6) 0.0332(1) 1.000 8 b d Uani 0.0703(12)
C5 C 0.4798(7) 1.1332(7) 0.0223(2) 1.000 8 b d Uani 0.0963(18)
H5 H 0.4178 1.1903 0.0410 1.000 8 b calc Uiso 0.11600
C6 C 0.5360(9) 1.1999(7) -0.0142(2) 1.000 8 b d Uani 0.107(2)
H6 H 0.5139 1.3018 -0.0205 1.000 8 b calc Uiso 0.12800
C7 C 0.6310(8) 1.1115(7) -0.0435(2) 1.000 8 b d Uani 0.0965(18)
H7 H 0.6713 1.1565 -0.0688 1.000 8 b calc Uiso 0.11600
C8 C 0.6614(6) 0.9648(6) -0.0344(1) 1.000 8 b d Uani 0.0732(12)
H8 H 0.7207 0.9083 -0.0540 1.000 8 b calc Uiso 0.08800
C9 C 0.6059(5) 0.8942(5) 0.0042(1) 1.000 8 b d Uani 0.0615(10)
C10 C 0.6413(5) 0.7369(5) 0.0153(1) 1.000 8 b d Uani 0.0570(9)
O1 O 0.6242(6) 0.5305(4) 0.0637(1) 1.000 8 b d Uani 0.0982(13)
H1 H 0.6124 0.5157 0.0903 1.000 8 b calc Uiso 0.14700
S1 S 0.9104(3) 0.0824(3) 0.0786(1) 0.672(3) 8 b d Uani 0.0986(8)
O2 O 1.0667(8) 0.0701(12) 0.1037(5) 0.672(3) 8 b d Uani 0.134(3)
C11 C 0.7918(16) 0.124(4) 0.1227(5) 0.672(3) 8 b d Uani 0.193(7)
H11A H 0.7923 0.0402 0.1432 0.672(3) 8 b calc Uiso 0.28900
H11B H 0.6895 0.1407 0.1122 0.672(3) 8 b calc Uiso 0.28900
H11C H 0.8277 0.2150 0.1373 0.672(3) 8 b calc Uiso 0.28900
C12 C 0.886(2) 0.267(2) 0.0580(6) 0.672(3) 8 b d Uani 0.202(7)
H12A H 0.8277 0.3262 0.0787 0.672(3) 8 b calc Uiso 0.30400
H12B H 0.8318 0.2617 0.0304 0.672(3) 8 b calc Uiso 0.30400
H12C H 0.9839 0.3132 0.0535 0.672(3) 8 b calc Uiso 0.30400
S1' S 0.9491(6) 0.1907(5) 0.0994(2) 0.328(3) 8 b d Uani 0.0986(8)
O2' O 1.025(2) 0.023(2) 0.1047(11) 0.328(3) 8 b d Uani 0.134(3)
C11' C 0.762(2) 0.142(8) 0.1066(13) 0.328(3) 8 b d Uani 0.193(7)
H11D H 0.7016 0.2331 0.1103 0.328(3) 8 b calc Uiso 0.28900
H11E H 0.7517 0.0785 0.1323 0.328(3) 8 b calc Uiso 0.28900
H11F H 0.7261 0.0871 0.0811 0.328(3) 8 b calc Uiso 0.28900
C12' C 0.929(4) 0.162(4) 0.0380(7) 0.328(3) 8 b d Uani 0.202(7)
H12D H 0.9187 0.2593 0.0237 0.328(3) 8 b calc Uiso 0.30400
H12E H 0.8391 0.1012 0.0321 0.328(3) 8 b calc Uiso 0.30400
H12F H 1.0174 0.1098 0.0268 0.328(3) 8 b calc Uiso 0.30400

loop_
_atom_type_symbol
_atom_type_radius_bond
C 1.200
H 1.200
O 1.200
S 1.200

loop_
_geom_angle_atom_site_label_1
_geom_angle_atom_site_label_2
_geom_angle_atom_site_label_3
_geom_angle_site_symmetry_3
_geom_angle
_geom_angle_publ_flag
O1 C1 C10 . 118.3(4) no
O1 C1 C2 . 121.3(4) no
C10 C1 C2 . 120.4(4) no
C3 C2 C1 . 121.3(4) no
C3 C2 H2 . 119.30 no
C1 C2 H2 . 119.40 no
C2 C3 C4 . 121.4(4) no
C2 C3 H3 . 119.30 no
C4 C3 H3 . 119.30 no
C5 C4 C9 . 118.2(5) no
C5 C4 C3 . 123.3(5) no
C9 C4 C3 . 118.5(4) no
C6 C5 C4 . 122.4(5) no
C6 C5 H5 . 118.80 no
C4 C5 H5 . 118.90 no
C5 C6 C7 . 118.9(5) no
C5 C6 H6 . 120.50 no
C7 C6 H6 . 120.60 no
C8 C7 C6 . 120.2(5) no
C8 C7 H7 . 119.90 no
C6 C7 H7 . 119.90 no
C7 C8 C9 . 121.5(5) no
C7 C8 H8 . 119.30 no
C9 C8 H8 . 119.20 no
C8 C9 C4 . 118.7(4) no
C8 C9 C10 . 122.4(4) no
C4 C9 C10 . 118.9(4) no
C1 C10 C9 . 119.4(4) no
C1 C10 C10 7 120.3(4) no
C9 C10 C10 7 120.3(4) no
C1 O1 H1 . 109.40 no
O2 S1 C11 . 99.4(8) no
O2 S1 C12 . 110.2(8) no
C11 S1 C12 . 90.4(12) no
O2' S1' C11' . 99.(2) no
O2' S1' C12' . 90.9(14) no
C11' S1' C12' . 90.0(17) no
S1' C11' H11D . 112.90 no
S1' C11' H11E . 112.70 no
H11D C11' H11E . 106.00 no
S1' C11' H11F . 112.40 no
H11D C11' H11F . 106.20 no
H11E C11' H11F . 106.10 no
S1' C12' H12D . 111.40 no
S1' C12' H12E . 112.10 no
H12D C12' H12E . 107.30 no
S1' C12' H12F . 111.30 no
H12D C12' H12F . 107.30 no
H12E C12' H12F . 107.10 no

loop_
_geom_bond_atom_site_label_1
_geom_bond_atom_site_label_2
_geom_bond_site_symmetry_2
_geom_bond_distance
_geom_bond_publ_flag
C1 O1 . 1.351(6) no
C1 C10 . 1.361(6) no
C1 C2 . 1.422(6) no
C2 C3 . 1.324(7) no
C2 H2 . 0.9300 no
C3 C4 . 1.425(7) no
C3 H3 . 0.9300 no
C4 C5 . 1.402(8) no
C4 C9 . 1.421(6) no
C5 C6 . 1.341(9) no
C5 H5 . 0.9300 no
C6 C7 . 1.438(8) no
C6 H6 . 0.9300 no
C7 C8 . 1.338(8) no
C7 H7 . 0.9300 no
C8 C9 . 1.405(6) no
C8 H8 . 0.9300 no
C9 C10 . 1.448(6) no
C10 C10 7 1.500(7) no
O1 H1 . 0.8200 no
S1 O2 . 1.566(8) no
S1 C11 . 1.727(16) no
S1 C12 . 1.738(15) no
C11 H11A . 0.9600 no
C11 H11B . 0.9600 no
C11 H11C . 0.9600 no
C12 H12A . 0.9629 no
C12 H12B . 0.9624 no
C12 H12C . 0.9625 no
S1' O2' . 1.613(14) no
S1' C11' . 1.71(2) no
S1' C12' . 1.88(2) no
C11' H11D . 0.9982 no
C11' H11E . 0.9977 no
C11' H11F . 0.9965 no
C12' H12D . 0.9877 no
C12' H12E . 0.9896 no
C12' H12F . 0.9876 no
